data_4104224
loop_
_publ_author_name
'Marc-Etienne Moret'
'Peter Chen'

_publ_contact_author_name 'B. Schweizer'
_publ_section_title
;
 Interaction of Organoplatinum(II) Complexes with Monovalent Coinage Metal
 Triflates
;
_journal_name_full 'Journal of the American Chemical Society'
_journal_page_first 5675
_journal_page_last 5690
_journal_paper_doi 10.1021/ja900449y
_journal_volume 131
_journal_year 2009
_chemical_compound_source 'LOC laboratory'
_chemical_formula_moiety 'C56 H44 Ag2 Cl8 N4 Pt2 , C F3 O3 S '
_chemical_formula_sum 'C57 H44 Ag2 Cl8 F3 N4 O3 Pt2 S'
_chemical_formula_weight 1811.586
_chemical_name_systematic
;
 ?
;
_space_group_IT_number 14
_symmetry_cell_setting monoclinic
_symmetry_space_group_name_Hall '-P 2ybc'
_symmetry_space_group_name_H-M 'P 1 21/c 1'
_atom_sites_solution_primary direct
_atom_sites_solution_secondary difmap
_audit_creation_method maXus
_cell_angle_alpha 90.00
_cell_angle_beta 95.2584(7)
_cell_angle_gamma 90.00
_cell_formula_units_Z 4
_cell_length_a 11.9459(3)
_cell_length_b 31.7926(5)
_cell_length_c 15.7455(3)
_cell_measurement_temperature 223
_cell_volume 5954.8(2)
_computing_structure_refinement 'SHELXL-97 (Sheldrick, 1997)'
_computing_structure_solution 'SHELXS-97 (Sheldrick, 1997)'
_diffrn_orient_matrix_type X=UH
_diffrn_orient_matrix_UB_11 0.08211
_diffrn_orient_matrix_UB_12 0.00097
_diffrn_orient_matrix_UB_13 -0.01799
_diffrn_orient_matrix_UB_21 0.00236
_diffrn_orient_matrix_UB_22 0.02885
_diffrn_orient_matrix_UB_23 0.01231
_diffrn_orient_matrix_UB_31 0.01846
_diffrn_orient_matrix_UB_32 -0.02523
_diffrn_orient_matrix_UB_33 0.05559
_diffrn_radiation_source 'fine-focus sealed tube'
_diffrn_radiation_type ' MoK\a'
_diffrn_radiation_wavelength_id all
_diffrn_reflns_av_R_equivalents 0.086
_diffrn_reflns_limit_h_max 14
_diffrn_reflns_limit_h_min -15
_diffrn_reflns_limit_k_max 40
_diffrn_reflns_limit_k_min -40
_diffrn_reflns_limit_l_max 19
_diffrn_reflns_limit_l_min -20
_diffrn_reflns_number 20652
_diffrn_reflns_theta_full 27.07
_diffrn_reflns_theta_max 27.07
_diffrn_reflns_theta_min 2.57
_exptl_absorpt_coefficient_mu 5.46
_exptl_absorpt_correction_T_max 0.945
_exptl_absorpt_correction_T_min 0.644
_exptl_absorpt_correction_type multi-scan
_exptl_absorpt_process_details
;
multi-scan from symmetry-related measurements
 Sortav (Blessing 1995)
;
_exptl_crystal_colour 'dark brown'
_exptl_crystal_density_diffrn 2.021
_exptl_crystal_density_method 'not measured'
_exptl_crystal_description plate
_exptl_crystal_F_000 3280.0
_exptl_crystal_size_max .2
_exptl_crystal_size_mid .1
_exptl_crystal_size_min .01
_refine_ls_extinction_method none
_refine_ls_goodness_of_fit_ref 1.251
_refine_ls_hydrogen_treatment constr
_refine_ls_matrix_type full
_refine_ls_number_parameters 646
_refine_ls_number_reflns 10643
_refine_ls_number_restraints 0
_refine_ls_restrained_S_all 1.251
_refine_ls_R_factor_all 0.1143
_refine_ls_R_factor_gt 0.0776
_refine_ls_shift/su_max 0.001
_refine_ls_shift/su_mean 0.000
_refine_ls_structure_factor_coef Fsqd
_refine_ls_weighting_details 'calc w=1/[\s^2^(Fo^2^)+ (0.1000P)^2^+0.0000P] where P=(Fo^2^+2Fc^2^)/3'
_refine_ls_weighting_scheme calc
_refine_ls_wR_factor_ref 0.2210
_reflns_number_gt 7542
_reflns_number_total 10643
_reflns_threshold_expression >2sigma(I)
_cod_data_source_file ja900449y_si_005.cif
_cod_data_source_block global
_cod_original_sg_symbol_H-M 'P 21/c        '
_cod_original_formula_sum 'C57 H44 Ag2 Cl8 F3 N4 O3 Pt2 S '
_cod_database_code 4104224

loop_
_symmetry_equiv_pos_as_xyz
+X,+Y,+Z
-X,-Y,-Z
'-X,+Y+ 1/2,-Z+ 1/2'
'+X,-Y+ 1/2,+Z+ 1/2'

loop_
_atom_site_aniso_label
_atom_site_aniso_U_11
_atom_site_aniso_U_22
_atom_site_aniso_U_33
_atom_site_aniso_U_23
_atom_site_aniso_U_13
_atom_site_aniso_U_12
Pt1 0.0290 0.0306 0.0219 -0.0016 0.0095 -0.0010
Pt41 0.0263 0.0246 0.0230 -0.0024 0.0105 0.0012
Ag1 0.0403 0.0369 0.0235 -0.0014 0.0032 0.0009
Cl20 0.0419 0.0888 0.1143 -0.0004 0.0467 0.0099
Cl21 0.0496 0.0714 0.0607 0.0243 0.0188 0.0042
Cl31 0.0650 0.1109 0.0502 -0.0183 0.0010 0.0531
Cl61 0.0402 0.0527 0.0476 -0.0155 0.0160 -0.0107
Cl62 0.0554 0.0503 0.0803 -0.0197 0.0435 -0.0105
Cl72 0.1041 0.0582 0.0655 -0.0094 0.0048 -0.0448
N13 0.0316 0.0587 0.0328 -0.0109 0.0179 -0.0182
N54 0.0295 0.0274 0.0325 0.0001 0.0119 0.0073
N65 0.0155 0.0330 0.0362 -0.0073 0.0154 0.0070
C2 0.0238 0.0305 0.0301 -0.0052 0.0106 -0.0016
C3 0.0352 0.0428 0.0372 -0.0028 0.0068 0.0020
C4 0.0484 0.0535 0.0369 -0.0158 0.0205 -0.0180
C5 0.0417 0.0909 0.0217 0.0032 0.0123 -0.0255
C6 0.0571 0.0553 0.0179 0.0094 0.0045 -0.0229
C7 0.0499 0.0488 0.0276 0.0085 0.0077 -0.0069
C8 0.0614 0.0344 0.0218 -0.0076 0.0045 0.0133
C9 0.0717 0.0285 0.0311 -0.0165 -0.0013 0.0003
C10 0.0907 0.0287 0.0378 0.0002 0.0175 -0.0279
C11 0.1080 0.0476 0.0379 0.0127 0.0040 0.0044
C12 0.0437 0.0210 0.0494 -0.0007 0.0094 0.0053
C13 0.0386 0.0330 0.0173 0.0039 0.0101 -0.0011
C14 0.0243 0.0428 0.0359 -0.0156 0.0137 -0.0197
C15 0.0273 0.0349 0.0389 0.0059 0.0099 -0.0072
C16 0.0226 0.0626 0.0520 0.0136 0.0204 -0.0020
C17 0.0461 0.0524 0.0444 0.0039 0.0202 -0.0171
C18 0.0476 0.0468 0.0514 0.0081 0.0242 0.0157
C19 0.0559 0.0535 0.0265 -0.0120 0.0239 -0.0043
C22 0.0366 0.0906 0.0359 -0.0157 0.0242 -0.0364
C23 0.0396 0.0570 0.0291 -0.0060 0.0019 -0.0153
C32 0.0378 0.0894 0.0202 -0.0174 0.0186 -0.0288
C33 0.1214 0.0972 0.0545 -0.0341 0.0443 -0.0839
C42 0.0208 0.0453 0.0231 0.0003 0.0033 0.0151
C43 0.0408 0.0269 0.0334 -0.0005 0.0058 0.0098
C44 0.0787 0.0733 0.0300 -0.0086 0.0081 0.0328
C45 0.0649 0.0898 0.0221 -0.0105 0.0136 0.0375
C46 0.0359 0.0877 0.0311 0.0143 0.0179 0.0135
C47 0.0436 0.0426 0.0320 0.0107 0.0174 0.0055
C48 0.0506 0.0317 0.0210 -0.0077 0.0146 -0.0060
C49 0.0416 0.0247 0.0474 -0.0041 0.0117 -0.0127
C50 0.1505 0.0233 0.0473 -0.0006 0.0054 -0.0026
C51 0.0590 0.0346 0.0812 0.0020 0.0198 0.0228
C52 0.0497 0.0689 0.0385 -0.0039 0.0165 0.0166
C53 0.0442 0.0357 0.0291 0.0110 0.0133 0.0267
C54 0.0456 0.0261 0.0252 0.0052 0.0082 0.0130
C55 0.0327 0.0270 0.0441 -0.0049 0.0166 -0.0036
C56 0.0398 0.0369 0.0536 0.0088 0.0125 -0.0115
C57 0.0379 0.0467 0.0479 0.0023 0.0203 0.0073
C58 0.0229 0.0430 0.0499 -0.0092 0.0151 0.0082
C59 0.0199 0.0451 0.0357 -0.0030 0.0099 0.0058
C60 0.0444 0.0290 0.0278 -0.0021 0.0073 0.0042
C68 0.0652 0.0515 0.0380 -0.0046 0.0033 0.0261
C69 0.0413 0.0283 0.0546 0.0099 0.0193 -0.0013
S1 0.0416 0.0687 0.0371 0.0011 0.0055 0.0073
F1 0.0507 0.1274 0.0748 -0.0419 -0.0183 -0.0037
F2 0.0839 0.1248 0.0645 -0.0212 0.0217 0.0203
F3 0.2184 0.1171 0.0564 -0.0101 0.0482 -0.1068
O1 0.1575 0.0463 0.0772 -0.0245 -0.0392 0.0483
O2 0.3053 0.0522 0.0970 0.0209 0.1291 0.0409
O3 0.0541 0.5061 0.0791 -0.1357 -0.0069 0.0098
C70 0.0415 0.0632 0.0570 0.0065 0.0075 -0.0108

loop_
_atom_site_label
_atom_site_type_symbol
_atom_site_thermal_displace_type
_atom_site_fract_x
_atom_site_fract_y
_atom_site_fract_z
_atom_site_occupancy
_atom_site_U_iso_or_equiv
Pt1 Pt Uani 0.10910 0.37718 0.26525 1.000 0.0267
Pt41 Pt Uani 0.39383 0.38411 0.63038 1.000 0.0241
Ag1 Ag Uani 0.24852 0.40242 0.44733 1.000 0.0335
Cl32 Cl Uiso 0.01307 0.44710 0.06391 0.539 0.0539
Cl73 Cl Uiso 0.11602 0.36762 0.76903 0.545 0.0440
Cl20 Cl Uani 0.14393 0.24845 0.26464 1.000 0.0792
Cl21 Cl Uani -0.21204 0.35311 0.23482 1.000 0.0597
Cl31 Cl Uani 0.38372 0.35355 0.14561 1.000 0.0757
Cl61 Cl Uani 0.71075 0.36419 0.64753 1.000 0.0461
Cl62 Cl Uani 0.37008 0.25433 0.65889 1.000 0.0597
Cl72 Cl Uani 0.45469 0.47460 0.79895 1.000 0.0761
N13 N Uani 0.02242 0.32623 0.20674 1.000 0.0401
N24 N Uiso 0.14857 0.37973 0.13773 1.000 0.0271
N54 N Uani 0.48662 0.33589 0.69393 1.000 0.0292
N65 N Uani 0.35939 0.39045 0.75850 1.000 0.0275
C25 C Uiso 0.20949 0.40907 0.10368 0.539 0.0366
C2 C Uani 0.06271 0.36679 0.38356 1.000 0.0276
C26 C Uiso 0.32588 0.40584 0.10752 0.539 0.0242
C3 C Uani -0.02906 0.38816 0.41576 1.000 0.0382
C27 C Uiso 0.38924 0.43937 0.08163 0.539 0.0535
C4 C Uani -0.07099 0.37746 0.49115 1.000 0.0452
C28 C Uiso 0.33620 0.47613 0.05189 0.539 0.0409
C5 C Uani -0.01653 0.34556 0.54041 1.000 0.0508
C29 C Uiso 0.21980 0.47936 0.04804 0.539 0.0344
C6 C Uani 0.07008 0.32526 0.51300 1.000 0.0434
C30 C Uiso 0.15645 0.44583 0.07394 0.539 0.0268
C7 C Uani 0.10821 0.33457 0.43534 1.000 0.0418
C62 C Uiso 0.28859 0.42376 0.78715 0.545 0.0327
C8 C Uani 0.31227 0.43380 0.30670 1.000 0.0392
C63 C Uiso 0.17431 0.41706 0.79167 0.545 0.0293
C9 C Uani 0.37039 0.47164 0.31855 1.000 0.0441
C64 C Uiso 0.10498 0.45039 0.80967 0.545 0.0578
C10 C Uani 0.30820 0.50770 0.32510 1.000 0.0517
C65 C Uiso 0.14993 0.49042 0.82315 0.545 0.0474
C11 C Uani 0.19154 0.50538 0.32114 1.000 0.0646
C66 C Uiso 0.26421 0.49712 0.81863 0.545 0.0465
C12 C Uani 0.13323 0.46745 0.31314 1.000 0.0377
C67 C Uiso 0.33354 0.46379 0.80063 0.545 0.0400
C13 C Uani 0.19412 0.43001 0.30265 1.000 0.0292
C14 C Uani -0.04058 0.29831 0.25495 1.000 0.0336
C15 C Uani -0.14755 0.30711 0.27511 1.000 0.0333
C16 C Uani -0.21138 0.28028 0.32498 1.000 0.0447
C17 C Uani -0.15786 0.24328 0.35332 1.000 0.0466
C18 C Uani -0.05542 0.23243 0.33367 1.000 0.0474
C19 C Uani 0.00574 0.26086 0.28571 1.000 0.0441
C22 C Uani 0.02398 0.32197 0.12462 1.000 0.0531
C23 C Uani 0.09809 0.35202 0.08608 1.000 0.0420
C32 C Uani 0.10706 0.34900 -0.00611 1.000 0.0481
C33 C Uani -0.02958 0.28828 0.07295 1.000 0.0888
C42 C Uani 0.44053 0.37139 0.51302 1.000 0.0297
C43 C Uani 0.40440 0.33411 0.46737 1.000 0.0336
C44 C Uani 0.44663 0.32407 0.39052 1.000 0.0605
C45 C Uani 0.52677 0.34726 0.35794 1.000 0.0583
C46 C Uani 0.56663 0.38176 0.39691 1.000 0.0507
C47 C Uani 0.52213 0.39493 0.47559 1.000 0.0385
C48 C Uani 0.29895 0.43276 0.58803 1.000 0.0338
C49 C Uani 0.34066 0.47215 0.56697 1.000 0.0374
C50 C Uani 0.27210 0.50786 0.55284 1.000 0.0739
C51 C Uani 0.16066 0.50527 0.55731 1.000 0.0574
C52 C Uani 0.11367 0.46757 0.57516 1.000 0.0516
C53 C Uani 0.17899 0.43317 0.59094 1.000 0.0358
C54 C Uani 0.54636 0.30536 0.65041 1.000 0.0320
C55 C Uani 0.50190 0.26699 0.62859 1.000 0.0338
C56 C Uani 0.55949 0.23740 0.58125 1.000 0.0429
C57 C Uani 0.66260 0.24832 0.55309 1.000 0.0432
C58 C Uani 0.71088 0.28857 0.57240 1.000 0.0379
C59 C Uani 0.65224 0.31607 0.62175 1.000 0.0331
C60 C Uani 0.48259 0.33177 0.77592 1.000 0.0335
C61 C Uiso 0.40738 0.36503 0.81065 1.000 0.0240
C68 C Uani 0.53935 0.30024 0.83167 1.000 0.0517
C69 C Uani 0.40064 0.36349 0.90458 1.000 0.0405
Cl32 Cl Uiso 0.06911 0.46562 0.06095 0.461 0.0520
Cl73 Cl Uiso 0.14155 0.34942 0.76886 0.455 0.0332
C27 C Uiso 0.42944 0.42278 0.09201 0.461 0.0393
C28 C Uiso 0.40151 0.46234 0.05897 0.461 0.0481
C29 C Uiso 0.29013 0.47555 0.05155 0.461 0.0261
C30 C Uiso 0.20667 0.44920 0.07716 0.461 0.0303
C62 C Uiso 0.27569 0.41601 0.78465 0.455 0.0122
C63 C Uiso 0.16618 0.40180 0.78821 0.455 0.0134
C64 C Uiso 0.08212 0.42982 0.80603 0.455 0.0399
C65 C Uiso 0.10757 0.47204 0.82029 0.455 0.0342
C66 C Uiso 0.21709 0.48624 0.81673 0.455 0.0207
C67 C Uiso 0.30115 0.45823 0.79891 0.455 0.0115
C25 C Uiso 0.23460 0.40964 0.11020 0.461 0.0104
C26 C Uiso 0.34598 0.39643 0.11763 0.461 0.0211
S1 S Uani 0.74618 0.11597 0.50102 1.000 0.0490
F1 F Uani 0.65985 0.09645 0.34723 1.000 0.0858
F2 F Uani 0.81844 0.06885 0.38031 1.000 0.0901
F3 F Uani 0.80650 0.13432 0.35256 1.000 0.1284
O1 O Uani 0.67424 0.15087 0.49608 1.000 0.0967
O2 O Uani 0.70706 0.07950 0.53228 1.000 0.1447
O3 O Uani 0.86485 0.12768 0.52877 1.000 0.2139
C70 C Uani 0.76027 0.10374 0.39310 1.000 0.0537
H18 H Uiso -0.02217 0.20471 0.35240 1.000 0.0569
H16 H Uiso -0.28918 0.28754 0.33863 1.000 0.0536
H17 H Uiso -0.19815 0.22389 0.39019 1.000 0.0560
H3 H Uiso -0.06464 0.41207 0.38196 1.000 0.0458
H4 H Uiso -0.13848 0.39202 0.51033 1.000 0.0543
H5 H Uiso -0.04326 0.33803 0.59681 1.000 0.0610
H6 H Uiso 0.10838 0.30279 0.54938 1.000 0.0521
H7 H Uiso 0.17106 0.31749 0.41542 1.000 0.0502
H8 H Uiso 0.35716 0.40760 0.30066 1.000 0.0470
H9 H Uiso 0.45437 0.47255 0.32217 1.000 0.0529
H10 H Uiso 0.34676 0.53554 0.33270 1.000 0.0620
H11 H Uiso 0.14774 0.53206 0.32416 1.000 0.0776
H12 H Uiso 0.04978 0.46673 0.31479 1.000 0.0452
H46 H Uiso 0.62673 0.39858 0.37248 1.000 0.0608
H47 H Uiso 0.55055 0.42153 0.50378 1.000 0.0462
H49 H Uiso 0.42309 0.47504 0.56173 1.000 0.0449
H50 H Uiso 0.30667 0.53543 0.53934 1.000 0.0887
H51 H Uiso 0.11239 0.53083 0.54761 1.000 0.0689
H52 H Uiso 0.03037 0.46533 0.57661 1.000 0.0619
H53 H Uiso 0.14148 0.40634 0.60554 1.000 0.0429
H56 H Uiso 0.52637 0.20898 0.56824 1.000 0.0515
H57 H Uiso 0.70323 0.22773 0.51899 1.000 0.0518
H58 H Uiso 0.78421 0.29689 0.55138 1.000 0.0455
H64A H Uiso 0.02276 0.44557 0.81292 0.545 0.0694
H65A H Uiso 0.10005 0.51440 0.83609 0.545 0.0569
H66A H Uiso 0.29655 0.52592 0.82833 0.545 0.0557
H68A H Uiso 0.60042 0.28374 0.79764 1.000 0.0620
H68B H Uiso 0.58137 0.31549 0.88702 1.000 0.0620
H68C H Uiso 0.47830 0.27815 0.85165 1.000 0.0620
H69A H Uiso 0.33181 0.38294 0.92120 1.000 0.0486
H69B H Uiso 0.38686 0.33144 0.92383 1.000 0.0486
H69C H Uiso 0.47835 0.37496 0.93683 1.000 0.0486
H27A H Uiso 0.47297 0.43705 0.08440 0.539 0.0642
H28A H Uiso 0.38177 0.50025 0.03326 0.539 0.0491
H29A H Uiso 0.18165 0.50580 0.02665 0.539 0.0413
H32A H Uiso 0.16371 0.37298 -0.02519 1.000 0.0578
H32B H Uiso 0.13899 0.31836 -0.02104 1.000 0.0578
H32C H Uiso 0.02510 0.35346 -0.03990 1.000 0.0578
H33A H Uiso -0.09017 0.27245 0.10859 1.000 0.1065
H33B H Uiso -0.07170 0.30135 0.01528 1.000 0.1065
H33C H Uiso 0.03343 0.26606 0.05667 1.000 0.1065
H43 H Uiso 0.34822 0.31511 0.49102 1.000 0.0403
H44 H Uiso 0.41648 0.29877 0.35835 1.000 0.0726
H45 H Uiso 0.55663 0.33828 0.30348 1.000 0.0700
H27 H Uiso 0.50957 0.41327 0.09736 0.461 0.0472
H28 H Uiso 0.46155 0.48129 0.04055 0.461 0.0577
H29 H Uiso 0.27003 0.50401 0.02778 0.461 0.0314
H64 H Uiso 0.00333 0.41960 0.80859 0.455 0.0479
H65 H Uiso 0.04710 0.49219 0.83311 0.455 0.0410
H66 H Uiso 0.23540 0.51662 0.82700 0.455 0.0248

loop_
_diffrn_radiation_wavelength
0.71073

loop_
_geom_angle_atom_site_label_1
_geom_angle_atom_site_label_2
_geom_angle_atom_site_label_3
_geom_angle
_geom_angle_publ_flag
N13 Pt1 N24 75.80 yes
N13 Pt1 C2 96.50 yes
N13 Pt1 C13 170.80 yes
N24 Pt1 C2 172.12 yes
N24 Pt1 C13 95.47 yes
C2 Pt1 C13 92.31 yes
N54 Pt41 N65 75.72 yes
N54 Pt41 C42 96.44 yes
N54 Pt41 C48 170.93 yes
N65 Pt41 C42 172.16 yes
N65 Pt41 C48 95.23 yes
C42 Pt41 C48 92.60 yes
C2 Ag1 C8 98.27 yes
C2 Ag1 C13 69.94 yes
C2 Ag1 C42 132.16 yes
C2 Ag1 C48 130.64 yes
C2 Ag1 C53 99.52 yes
C8 Ag1 C13 32.16 yes
C8 Ag1 C42 99.56 yes
C8 Ag1 C48 123.58 yes
C8 Ag1 C53 135.95 yes
C13 Ag1 C42 130.09 yes
C13 Ag1 C48 135.93 yes
C13 Ag1 C53 125.15 yes
C42 Ag1 C48 69.89 yes
C42 Ag1 C53 97.63 yes
C48 Ag1 C53 32.34 yes
O3 S1 C70 99.49 yes
O2 S1 C70 103.11 yes
O2 S1 O3 117.11 yes
O1 S1 C70 103.47 yes
O1 S1 O2 117.78 yes
O1 S1 O3 112.36 yes
Pt1 N13 C14 120.78 yes
Pt1 N13 C22 117.81 yes
C14 N13 C22 121.34 yes
Pt1 N24 C25 121.43 yes
C25 N24 C23 117.47 yes
Pt1 N24 C23 115.85 yes
Pt1 N24 C25 126.28 yes
C25 N24 C23 122.60 yes
Pt41 N54 C60 118.79 yes
Pt41 N54 C54 122.59 yes
C54 N54 C60 118.41 yes
Pt41 N65 C62 123.56 yes
Pt41 N65 C62 122.54 yes
Pt41 N65 C61 116.65 yes
C62 N65 C61 118.99 yes
C62 N65 C61 120.74 yes
N24 C25 C26 120.95 yes
C26 C25 C30 120.00 no
N24 C25 C30 122.47 yes
N24 C25 C30 118.52 yes
C26 C25 C30 120.00 no
N24 C25 C26 117.52 yes
Pt1 C2 C7 122.45 yes
Ag1 C2 C3 108.17 yes
Ag1 C2 C7 79.69 yes
Pt1 C2 C3 122.45 yes
Pt1 C2 Ag1 89.33 yes
C3 C2 C7 114.60 no
Cl31 C26 C27 125.34 yes
Cl31 C26 C25 114.62 yes
Cl31 C26 C27 115.57 yes
Cl31 C26 C25 124.25 yes
C25 C26 C27 120.00 no
C25 C26 C27 120.00 no
C2 C3 C4 122.96 no
C26 C27 C28 120.00 no
C26 C27 C28 120.00 no
C3 C4 C5 118.07 no
C27 C28 C29 120.00 no
C27 C28 C29 120.00 no
C4 C5 C6 120.63 no
C28 C29 C30 120.00 no
C28 C29 C30 120.00 no
C5 C6 C7 121.12 no
Cl32 C30 C25 121.55 yes
C25 C30 C29 120.00 no
Cl32 C30 C29 118.34 yes
Cl32 C30 C29 121.58 yes
C25 C30 C29 120.00 no
Cl32 C30 C25 118.29 yes
C2 C7 C6 122.47 no
N65 C62 C63 122.07 yes
N65 C62 C63 120.44 yes
N65 C62 C67 119.15 yes
N65 C62 C67 117.59 yes
C63 C62 C67 120.00 no
C63 C62 C67 120.00 no
Ag1 C8 C9 113.44 yes
Ag1 C8 C13 68.71 yes
C9 C8 C13 124.29 no
C62 C63 C64 120.00 no
C62 C63 C64 120.00 no
Cl73 C63 C64 119.66 yes
Cl73 C63 C62 117.10 yes
Cl73 C63 C64 122.90 yes
Cl73 C63 C62 120.24 yes
C8 C9 C10 117.64 no
C63 C64 C65 120.00 no
C63 C64 C65 120.00 no
C9 C10 C11 119.89 no
C64 C65 C66 120.00 no
C64 C65 C66 120.00 no
C10 C11 C12 122.72 no
C65 C66 C67 120.00 no
C65 C66 C67 120.00 no
C11 C12 C13 118.79 no
Cl72 C67 C66 115.19 yes
C62 C67 C66 120.00 no
C62 C67 C66 120.00 no
Cl72 C67 C66 122.53 yes
Cl72 C67 C62 124.80 yes
Cl72 C67 C62 117.38 yes
Pt1 C13 C12 118.93 yes
Ag1 C13 C8 79.12 yes
Pt1 C13 Ag1 93.22 yes
Pt1 C13 C8 123.86 yes
C8 C13 C12 116.50 no
Ag1 C13 C12 106.62 yes
N13 C14 C19 120.58 yes
C15 C14 C19 116.46 no
N13 C14 C15 122.94 yes
C14 C15 C16 124.13 no
Cl21 C15 C14 118.40 yes
Cl21 C15 C16 117.44 yes
C15 C16 C17 115.38 no
C16 C17 C18 123.22 no
C17 C18 C19 119.03 no
Cl20 C19 C18 119.63 yes
Cl20 C19 C14 118.69 yes
C14 C19 C18 121.68 no
C23 C22 C33 119.82 no
N13 C22 C23 113.97 yes
N13 C22 C33 125.83 yes
N24 C23 C22 116.21 yes
N24 C23 C32 125.96 yes
C22 C23 C32 117.82 no
Ag1 C42 C47 104.50 yes
Pt41 C42 C47 122.63 yes
Pt41 C42 C43 121.95 yes
C43 C42 C47 114.85 no
Pt41 C42 Ag1 88.89 yes
Ag1 C42 C43 84.31 yes
C42 C43 C44 120.69 no
C43 C44 C45 122.21 no
C44 C45 C46 121.01 no
C45 C46 C47 119.30 no
C42 C47 C46 121.84 no
Pt41 C48 Ag1 94.73 yes
Pt41 C48 C49 124.70 yes
Pt41 C48 C53 122.23 yes
Ag1 C48 C49 101.67 yes
C49 C48 C53 112.16 no
Ag1 C48 C53 82.46 yes
C48 C49 C50 123.07 no
C49 C50 C51 120.57 no
C50 C51 C52 119.59 no
C51 C52 C53 120.46 no
Ag1 C53 C52 111.10 yes
Ag1 C53 C48 65.21 yes
C48 C53 C52 124.12 no
N54 C54 C55 122.22 yes
C55 C54 C59 118.14 no
N54 C54 C59 119.40 yes
Cl62 C55 C56 119.17 yes
C54 C55 C56 122.04 no
Cl62 C55 C54 118.78 yes
C55 C56 C57 119.26 no
C56 C57 C58 120.60 no
C57 C58 C59 117.77 no
Cl61 C59 C54 119.55 yes
C54 C59 C58 122.11 no
Cl61 C59 C58 118.34 yes
C61 C60 C68 121.25 no
N54 C60 C61 111.28 yes
N54 C60 C68 127.47 yes
N65 C61 C69 127.52 yes
C60 C61 C69 114.93 no
N65 C61 C60 117.55 yes
C2 C3 H3 119.00 no
C4 C3 H3 119.00 no
C28 C27 H27 120.00 no
C26 C27 H27A 120.00 no
C28 C27 H27A 120.00 no
C26 C27 H27 120.00 no
C3 C4 H4 121.00 no
C5 C4 H4 121.00 no
C29 C28 H28A 120.00 no
C29 C28 H28 120.00 no
C27 C28 H28A 120.00 no
C27 C28 H28 120.00 no
C4 C5 H5 120.00 no
C6 C5 H5 120.00 no
C28 C29 H29 120.00 no
C28 C29 H29A 120.00 no
C30 C29 H29A 120.00 no
C30 C29 H29 120.00 no
C5 C6 H6 119.00 no
C7 C6 H6 119.00 no
C6 C7 H7 119.00 no
C2 C7 H7 119.00 no
C13 C8 H8 118.00 no
C9 C8 H8 118.00 no
Ag1 C8 H8 88.00 no
C10 C9 H9 121.00 no
C8 C9 H9 121.00 no
C63 C64 H64 120.00 no
C65 C64 H64 120.00 no
C63 C64 H64A 120.00 no
C65 C64 H64A 120.00 no
C9 C10 H10 120.00 no
C11 C10 H10 120.00 no
C66 C65 H65A 120.00 no
C64 C65 H65A 120.00 no
C64 C65 H65 120.00 no
C66 C65 H65 120.00 no
C12 C11 H11 119.00 no
C10 C11 H11 119.00 no
C65 C66 H66 120.00 no
C65 C66 H66A 120.00 no
C67 C66 H66A 120.00 no
C67 C66 H66 120.00 no
C11 C12 H12 121.00 no
C13 C12 H12 121.00 no
C15 C16 H16 122.00 no
C17 C16 H16 122.00 no
C18 C17 H17 118.00 no
C16 C17 H17 118.00 no
C17 C18 H18 120.00 no
C19 C18 H18 120.00 no
C23 C32 H32B 109.00 no
C23 C32 H32C 109.00 no
C23 C32 H32A 109.00 no
H32B C32 H32C 109.00 no
H32A C32 H32C 109.00 no
H32A C32 H32B 109.00 no
C22 C33 H33C 109.00 no
H33A C33 H33B 109.00 no
H33B C33 H33C 109.00 no
C22 C33 H33A 109.00 no
H33A C33 H33C 109.00 no
C22 C33 H33B 109.00 no
C42 C43 H43 120.00 no
C44 C43 H43 120.00 no
C45 C44 H44 119.00 no
C43 C44 H44 119.00 no
C44 C45 H45 119.00 no
C46 C45 H45 119.00 no
C45 C46 H46 120.00 no
C47 C46 H46 120.00 no
C46 C47 H47 119.00 no
C42 C47 H47 119.00 no
C50 C49 H49 118.00 no
C48 C49 H49 118.00 no
C49 C50 H50 120.00 no
C51 C50 H50 120.00 no
C52 C51 H51 120.00 no
C50 C51 H51 120.00 no
C53 C52 H52 120.00 no
C51 C52 H52 120.00 no
C48 C53 H53 118.00 no
Ag1 C53 H53 94.00 no
C52 C53 H53 118.00 no
C57 C56 H56 120.00 no
C55 C56 H56 120.00 no
C58 C57 H57 120.00 no
C56 C57 H57 120.00 no
C57 C58 H58 121.00 no
C59 C58 H58 121.00 no
C60 C68 H68B 109.00 no
H68A C68 H68C 109.00 no
C60 C68 H68C 109.00 no
H68A C68 H68B 109.00 no
C60 C68 H68A 109.00 no
H68B C68 H68C 109.00 no
C61 C69 H69C 109.00 no
H69A C69 H69C 109.00 no
H69B C69 H69C 109.00 no
H69A C69 H69B 109.00 no
C61 C69 H69A 109.00 no
C61 C69 H69B 109.00 no
S1 C70 F1 112.99 yes
S1 C70 F2 115.16 yes
S1 C70 F3 112.73 yes
F1 C70 F2 102.93 yes
F1 C70 F3 104.94 yes
F2 C70 F3 107.12 yes

loop_
_geom_bond_atom_site_label_1
_geom_bond_atom_site_label_2
_geom_bond_distance
_geom_bond_publ_flag
Pt1 N13 2.0905 yes
Pt1 N24 2.1057 yes
Pt1 C2 2.0187 yes
Pt1 C13 2.0225 yes
Pt41 N54 2.0919 yes
Pt41 N65 2.1049 yes
Pt41 C42 2.0195 yes
Pt41 C48 1.9958 yes
Ag1 C2 2.6096 yes
Ag1 C8 2.6052 yes
Ag1 C13 2.4718 yes
Ag1 C42 2.6209 yes
Ag1 C48 2.4405 yes
Ag1 C53 2.6650 yes
Cl32 C30 1.7061 yes
Cl32 C30 1.7209 yes
Cl73 C63 1.7136 yes
Cl73 C63 1.7427 yes
Cl20 C19 1.7583 yes
Cl21 C15 1.7450 yes
Cl31 C26 1.4896 yes
Cl31 C26 1.8775 yes
Cl61 C59 1.7154 yes
Cl62 C55 1.7342 yes
Cl72 C67 1.4900 yes
Cl72 C67 1.9066 yes
S1 O3 1.4919 yes
S1 C70 1.7662 yes
S1 O2 1.3592 yes
S1 O1 1.4010 yes
F1 C70 1.3623 yes
F2 C70 1.3341 yes
F3 C70 1.3121 yes
N13 C14 1.4265 yes
N13 C22 1.3020 yes
N24 C25 1.4932 yes
N24 C25 1.3261 yes
N24 C23 1.3080 yes
N54 C60 1.3028 yes
N54 C54 1.4180 yes
N65 C62 1.4528 yes
N65 C61 1.2528 yes
N65 C62 1.3802 yes
C25 C30 1.3900 no
C25 C26 1.3900 no
C25 C30 1.3900 no
C25 C26 1.3900 no
C2 C7 1.3887 no
C2 C3 1.4220 no
C26 C27 1.3900 no
C26 C27 1.3900 no
C3 C4 1.3729 no
C27 C28 1.3900 no
C27 C28 1.3900 no
C4 C5 1.4003 no
C28 C29 1.3900 no
C28 C29 1.3900 no
C5 C6 1.3248 no
C29 C30 1.3900 no
C29 C30 1.3900 no
C6 C7 1.3756 no
C62 C63 1.3900 no
C62 C67 1.3901 no
C62 C63 1.3900 no
C62 C67 1.3900 no
C8 C13 1.4122 no
C8 C9 1.3931 no
C63 C64 1.3900 no
C63 C64 1.3900 no
C9 C10 1.3750 no
C64 C65 1.3900 no
C64 C65 1.3900 no
C10 C11 1.3913 no
C65 C66 1.3900 no
C65 C66 1.3900 no
C11 C12 1.3925 no
C66 C67 1.3900 no
C66 C67 1.3900 no
C12 C13 1.4124 no
C14 C15 1.3734 no
C14 C19 1.3818 no
C15 C16 1.4266 no
C16 C17 1.3927 no
C17 C18 1.3348 no
C18 C19 1.4222 no
C22 C23 1.4706 no
C22 C33 1.4572 no
C23 C32 1.4684 no
C42 C47 1.4010 no
C42 C43 1.4320 no
C43 C44 1.3901 no
C44 C45 1.3465 no
C45 C46 1.3241 no
C46 C47 1.4537 no
C48 C49 1.3988 no
C48 C53 1.4380 no
C49 C50 1.4057 no
C50 C51 1.3421 no
C51 C52 1.3638 no
C52 C53 1.3534 no
C54 C55 1.3618 no
C54 C59 1.4228 no
C55 C56 1.4171 no
C56 C57 1.3908 no
C57 C58 1.4251 no
C58 C59 1.3993 no
C60 C68 1.4580 no
C60 C61 1.5214 no
C61 C69 1.4893 no
C3 H3 1.0000 no
C27 H27A 1.0000 no
C27 H27 1.0000 no
C4 H4 1.0000 no
C28 H28 1.0000 no
C28 H28A 1.0000 no
C5 H5 1.0000 no
C29 H29A 1.0000 no
C29 H29 1.0000 no
C6 H6 1.0000 no
C7 H7 1.0000 no
C8 H8 1.0000 no
C9 H9 1.0000 no
C64 H64A 1.0000 no
C64 H64 1.0000 no
C10 H10 1.0000 no
C65 H65A 1.0000 no
C65 H65 1.0000 no
C11 H11 1.0000 no
C66 H66 1.0000 no
C66 H66A 1.0000 no
C12 H12 1.0000 no
C16 H16 1.0000 no
C17 H17 1.0000 no
C18 H18 1.0000 no
C32 H32A 1.0800 no
C32 H32B 1.0800 no
C32 H32C 1.0800 no
C33 H33A 1.0800 no
C33 H33C 1.0800 no
C33 H33B 1.0800 no
C43 H43 1.0000 no
C44 H44 1.0000 no
C45 H45 1.0000 no
C46 H46 1.0000 no
C47 H47 1.0000 no
C49 H49 1.0000 no
C50 H50 1.0000 no
C51 H51 1.0000 no
C52 H52 1.0000 no
C53 H53 1.0000 no
C56 H56 1.0000 no
C57 H57 1.0000 no
C58 H58 1.0000 no
C68 H68A 1.0800 no
C68 H68C 1.0800 no
C68 H68B 1.0800 no
C69 H69C 1.0800 no
C69 H69B 1.0800 no
C69 H69A 1.0800 no

loop_
_geom_contact_atom_site_label_1
_geom_contact_atom_site_label_2
_geom_contact_distance
_geom_contact_site_symmetry_2
_geom_contact_publ_flag
Pt1 Cl32 3.9548 . no
Pt1 Cl20 4.1140 . no
Pt1 Cl21 3.8981 . no
Pt1 Cl31 4.0010 . no
Pt41 Cl73 4.1692 . no
Pt41 Cl61 3.8236 . no
Pt41 Cl62 4.1629 . no
Pt41 Cl72 3.9366 . no
Pt41 Cl73 4.0319 . no
Ag1 C5 4.0363 . no
Ag1 C45 4.1185 . no
Cl32 Pt1 3.9548 . no
Cl32 N24 2.8660 . no
Cl32 C23 3.1977 . no
Cl32 C32 3.5256 . no
Cl32 O3 2.9854 4_454 no
Cl32 C65 3.5344 3_566 no
Cl32 N24 3.1000 . no
Cl32 Cl32 3.2569 3_565 no
Cl32 C23 3.6464 . no
Cl73 C69 3.6241 . no
Cl73 N65 3.0158 . no
Cl73 C32 3.6008 1_556 no
Cl73 C61 3.4832 . no
Cl73 Cl20 3.1124 4_555 no
Cl73 C53 3.6273 . no
Cl73 Pt41 4.1692 . no
Cl73 Pt41 4.0319 . no
Cl73 N65 2.9288 . no
Cl73 C32 3.6044 1_556 no
Cl73 C61 3.2220 . no
Cl20 N13 2.9683 . no
Cl20 C22 3.4351 . no
Cl20 Pt1 4.1140 . no
Cl20 Cl73 3.1124 4_554 no
Cl20 Cl62 3.3020 4_554 no
Cl21 C3 3.6048 . no
Cl21 N13 2.9996 . no
Cl21 Pt1 3.8981 . no
Cl21 C22 3.5829 . no
Cl31 Pt1 4.0010 . no
Cl31 C23 3.4552 . no
Cl31 C45 3.6179 . no
Cl31 N24 2.9215 . no
Cl31 Cl62 3.4410 4_554 no
Cl61 F3 3.3251 4_555 no
Cl61 Pt41 3.8236 . no
Cl61 C47 3.4990 . no
Cl61 N54 2.9784 . no
Cl62 N54 2.9709 . no
Cl62 Cl20 3.3020 4_555 no
Cl62 C60 3.2878 . no
Cl62 C68 3.5514 . no
Cl62 Cl31 3.4410 4_555 no
Cl62 Pt41 4.1629 . no
Cl72 F1 3.3683 4_555 no
Cl72 C61 3.5366 . no
Cl72 C28 3.6241 3_666 no
Cl72 C28 3.3571 3_666 no
Cl72 C10 3.6290 3_666 no
Cl72 N65 2.9543 . no
Cl72 Pt41 3.9366 . no
Cl72 C9 3.3791 3_666 no
Cl32 H65 2.6600 3_566 no
Cl32 H29A 3.0100 3_565 no
Cl73 H18 3.0000 4_555 no
Cl73 H53 3.1400 . no
Cl73 H53 2.8900 . no
Cl21 H45 3.0900 1_455 no
Cl31 H8 3.0300 . no
Cl31 H56 2.9500 4_554 no
Cl31 H45 3.1200 . no
Cl61 H4 3.0700 1_655 no
Cl72 H9 2.8300 3_666 no
Cl72 H28 2.9800 3_666 no
F1 Cl72 3.3683 4_554 no
F1 C61 3.2572 4_554 no
F1 O1 2.9055 . no
F1 C60 3.2430 4_554 no
F1 O2 2.9658 . no
F2 C29 3.1099 2_645 no
F2 O3 3.0054 . no
F2 O2 2.8625 . no
F3 Cl61 3.3251 4_554 no
F3 O3 2.8060 . no
F3 O1 2.9213 . no
F1 H69C 2.8400 4_554 no
F2 H29 2.7800 2_645 no
F2 H64A 2.7900 4_654 no
F2 H29A 2.4800 2_645 no
F2 H64 2.6000 4_654 no
O1 C56 3.4034 . no
O1 C57 3.2322 . no
O1 F3 2.9213 . no
O1 F1 2.9055 . no
O1 C68 3.3090 4_554 no
O2 F2 2.8625 . no
O2 F1 2.9658 . no
O3 Cl32 2.9854 4_655 no
O3 C23 2.9211 4_655 no
O3 F2 3.0054 . no
O3 C32 3.0846 4_655 no
O3 C22 2.8156 4_655 no
O3 C33 3.0088 4_655 no
O3 F3 2.8060 . no
O1 H57 2.4900 . no
O1 H56 2.8600 . no
O1 H69C 2.5700 4_554 no
O1 H68B 2.2300 4_554 no
O2 H29A 2.8900 2_645 no
O2 H29 2.6000 2_645 no
O2 H27 2.6700 4_555 no
O2 H66A 2.7800 2_646 no
O2 H28A 2.8900 2_645 no
O3 H32C 2.3600 4_655 no
O3 H33B 2.4000 4_655 no
N13 Cl20 2.9683 . no
N13 Cl21 2.9996 . no
N13 N24 2.5778 . no
N13 C23 2.3267 . no
N13 C2 3.0660 . no
N24 Cl32 2.8660 . no
N24 Cl31 2.9215 . no
N24 Cl32 3.1000 . no
N24 C22 2.3607 . no
N24 N13 2.5778 . no
N24 C13 3.0555 . no
N54 Cl62 2.9709 . no
N54 N65 2.5758 . no
N54 C42 3.0664 . no
N54 C61 2.3347 . no
N54 Cl61 2.9784 . no
N65 Cl73 2.9288 . no
N65 N54 2.5758 . no
N65 C48 3.0299 . no
N65 Cl72 2.9543 . no
N65 Cl73 3.0158 . no
N65 C60 2.3764 . no
C25 C8 3.4095 . no
C25 C8 3.2398 . no
C2 C15 3.4697 . no
C2 C12 3.5146 . no
C2 C13 2.9145 . no
C2 N13 3.0660 . no
C2 C14 3.1471 . no
C26 C32 3.5274 . no
C26 C8 3.2779 . no
C26 C8 3.2643 . no
C3 Cl21 3.6048 . no
C27 C69 3.4920 1_554 no
C28 Cl72 3.6241 3_666 no
C28 Cl72 3.3571 3_666 no
C5 Ag1 4.0363 . no
C29 F2 3.1099 2_655 no
C30 C32 3.3580 . no
C7 C43 3.5281 . no
C7 C19 3.4658 . no
C7 C14 3.4101 . no
C62 C53 3.2568 . no
C62 C53 3.2076 . no
C8 C26 3.2779 . no
C8 C12 2.4019 . no
C8 C25 3.4095 . no
C8 C25 3.2398 . no
C8 C26 3.2643 . no
C8 Pt1 3.0442 . no
C63 C69 3.4272 . no
C63 C53 3.2790 . no
C63 C53 3.2073 . no
C63 C69 3.5343 . no
C9 Cl72 3.3791 3_666 no
C10 Cl72 3.6290 3_666 no
C65 Cl32 3.5344 3_566 no
C67 C48 3.4155 . no
C67 C48 3.4780 . no
C67 C53 3.5512 . no
C67 C69 3.5904 . no
C13 C25 3.2244 . no
C13 C9 2.4803 . no
C13 N24 3.0555 . no
C13 C2 2.9145 . no
C13 C25 3.1785 . no
C13 C3 3.5945 . no
C14 C7 3.4101 . no
C15 C2 3.4697 . no
C19 C7 3.4658 . no
C19 C33 3.4497 . no
C22 Cl21 3.5829 . no
C22 Cl20 3.4351 . no
C22 O3 2.8156 4_454 no
C23 O3 2.9211 4_454 no
C23 Cl32 3.1977 . no
C23 Cl32 3.6464 . no
C23 Cl31 3.4552 . no
C32 C30 3.3580 . no
C32 Cl73 3.6044 1_554 no
C32 Cl73 3.6008 1_554 no
C32 C26 3.5274 . no
C32 O3 3.0846 4_454 no
C32 Cl32 3.5256 . no
C33 O3 3.0088 4_454 no
C33 C19 3.4497 . no
C42 C54 3.1912 . no
C42 C59 3.4100 . no
C42 C48 2.9031 . no
C42 C49 3.5486 . no
C42 N54 3.0664 . no
C43 C54 3.3349 . no
C43 C7 3.5281 . no
C43 C55 3.4368 . no
C45 Ag1 4.1185 . no
C45 Cl31 3.6179 . no
C47 Cl61 3.4990 . no
C48 C62 3.1784 . no
C48 C42 2.9031 . no
C48 C52 2.4664 . no
C48 N65 3.0299 . no
C48 C62 3.1620 . no
C48 C67 3.4155 . no
C48 C67 3.4780 . no
C48 C47 3.5431 . no
C53 Pt41 3.0188 . no
C53 C63 3.2073 . no
C53 C49 2.3541 . no
C53 Cl73 3.6273 . no
C53 C63 3.2790 . no
C53 C62 3.2076 . no
C53 C62 3.2568 . no
C53 C67 3.5512 . no
C54 C43 3.3349 . no
C55 C68 3.3586 . no
C55 C43 3.4368 . no
C56 O1 3.4034 . no
C57 O1 3.2322 . no
C59 C42 3.4100 . no
C60 F1 3.2430 4_555 no
C60 Cl62 3.2878 . no
C61 Cl72 3.5366 . no
C61 Cl73 3.4832 . no
C61 F1 3.2572 4_555 no
C61 Cl73 3.2220 . no
C68 O1 3.3090 4_555 no
C68 C55 3.3586 . no
C68 Cl62 3.5514 . no
C69 C63 3.5343 . no
C69 C67 3.5904 . no
C69 C63 3.4272 . no
C69 C27 3.4920 1_556 no
C69 Cl73 3.6241 . no
C25 H32A 2.5100 . no
C25 H32A 2.3500 . no
C26 H32A 2.9100 . no
C26 H69A 3.0300 1_554 no
C26 H8 2.8900 . no
C26 H8 3.0300 . no
C26 H32A 3.0800 . no
C3 H51 2.8400 3_566 no
C27 H69C 2.9800 1_554 no
C4 H51 3.0100 3_566 no
C28 H28 2.9700 3_665 no
C5 H53 2.8300 . no
C5 H58 2.8600 1_455 no
C6 H53 3.0400 . no
C6 H33C 3.0200 4_555 no
C30 H32A 2.9300 . no
C30 H32A 2.8000 . no
C7 H43 2.9900 . no
C62 H69A 2.4900 . no
C62 H69A 2.4300 . no
C63 H69A 2.8100 . no
C63 H53 2.8700 . no
C63 H69A 2.8600 . no
C63 H32A 3.0800 1_556 no
C63 H53 2.9400 . no
C67 H69A 3.0700 . no
C13 H8 2.0800 . no
C14 H33A 2.4700 . no
C15 H33A 2.9800 . no
C16 H68A 3.0300 4_454 no
C17 H33B 3.0200 4_555 no
C17 H68A 3.0600 4_454 no
C18 H33B 3.0800 4_555 no
C19 H33A 2.9400 . no
C32 H33C 2.9800 . no
C32 H33B 2.6600 . no
C33 H32B 2.7800 . no
C33 H32C 2.8400 . no
C43 H7 2.8800 . no
C45 H16 2.9400 1_655 no
C45 H8 2.8700 . no
C46 H8 2.9200 . no
C47 H50 3.0400 3_666 no
C48 H53 2.1000 . no
C51 H3 3.0600 3_566 no
C54 H68A 2.4500 . no
C55 H68A 2.8600 . no
C57 H33A 3.0700 4_655 no
C58 H33A 3.0800 4_655 no
C59 H68A 3.0700 . no
C68 H69B 2.6300 . no
C68 H69C 3.0200 . no
C69 H68B 2.6800 . no
C69 H68C 3.0100 . no
H3 H51 2.2300 3_566 no
H3 H12 2.5000 . no
H3 C51 3.0600 3_566 no
H4 Cl61 3.0700 1_455 no
H5 H58 2.4900 1_455 no
H6 H33C 2.3700 4_555 no
H7 C43 2.8800 . no
H7 H43 2.3300 . no
H8 C26 2.8900 . no
H8 C46 2.9200 . no
H8 Cl31 3.0300 . no
H8 C45 2.8700 . no
H8 C26 3.0300 . no
H9 Cl72 2.8300 3_666 no
H12 H3 2.5000 . no
H16 H45 2.4700 1_455 no
H16 C45 2.9400 1_455 no
H17 H57 2.4400 1_455 no
H17 H33B 2.5000 4_555 no
H18 Cl73 3.0000 4_554 no
H18 H32C 2.5400 4_555 no
H27 O2 2.6700 4_554 no
H28 H28 2.0300 3_665 no
H28 C28 2.9700 3_665 no
H28 Cl72 2.9800 3_666 no
H28A O2 2.8900 2_655 no
H29 F2 2.7800 2_655 no
H29 O2 2.6000 2_655 no
H29A Cl32 3.0100 3_565 no
H29A O2 2.8900 2_655 no
H29A F2 2.4800 2_655 no
H32A C26 2.9100 . no
H32A C25 2.5100 . no
H32A C26 3.0800 . no
H32A C25 2.3500 . no
H32A C30 2.8000 . no
H32A H69A 2.2700 1_554 no
H32A C63 3.0800 1_554 no
H32A C30 2.9300 . no
H32B C33 2.7800 . no
H32B H33C 2.4800 . no
H32C H33B 2.2400 . no
H32C C33 2.8400 . no
H32C H18 2.5400 4_554 no
H32C O3 2.3600 4_454 no
H33A C19 2.9400 . no
H33A C14 2.4700 . no
H33A C58 3.0800 4_454 no
H33A C15 2.9800 . no
H33A C57 3.0700 4_454 no
H33B O3 2.4000 4_454 no
H33B H32C 2.2400 . no
H33B C32 2.6600 . no
H33B H17 2.5000 4_554 no
H33B C17 3.0200 4_554 no
H33B C18 3.0800 4_554 no
H33C C32 2.9800 . no
H33C H6 2.3700 4_554 no
H33C H32B 2.4800 . no
H33C C6 3.0200 4_554 no
H43 C7 2.9900 . no
H43 H7 2.3300 . no
H44 H68C 2.5600 4_554 no
H45 Cl21 3.0900 1_655 no
H45 H16 2.4700 1_655 no
H45 Cl31 3.1200 . no
H46 H50 2.6000 3_666 no
H47 H50 2.3400 3_666 no
H47 H49 2.5100 . no
H49 H47 2.5100 . no
H50 H46 2.6000 3_666 no
H50 C47 3.0400 3_666 no
H50 H47 2.3400 3_666 no
H51 C4 3.0100 3_566 no
H51 C3 2.8400 3_566 no
H51 H52 2.4800 3_566 no
H51 H3 2.2300 3_566 no
H52 H51 2.4800 3_566 no
H53 C63 2.8700 . no
H53 Cl73 3.1400 . no
H53 Cl73 2.8900 . no
H53 C5 2.8300 . no
H53 C63 2.9400 . no
H53 C6 3.0400 . no
H56 O1 2.8600 . no
H56 Cl31 2.9500 4_555 no
H57 H17 2.4400 1_655 no
H57 O1 2.4900 . no
H58 H5 2.4900 1_655 no
H58 C5 2.8600 1_655 no
H64 F2 2.6000 4_455 no
H64A F2 2.7900 4_455 no
H65 Cl32 2.6600 3_566 no
H66A O2 2.7800 2_656 no
H68A C17 3.0600 4_655 no
H68A C54 2.4500 . no
H68A C55 2.8600 . no
H68A C59 3.0700 . no
H68A C16 3.0300 4_655 no
H68B H69B 2.5000 . no
H68B H69C 2.4300 . no
H68B O1 2.2300 4_555 no
H68B C69 2.6800 . no
H68C H69B 2.3600 . no
H68C H44 2.5600 4_555 no
H68C C69 3.0100 . no
H69A C26 3.0300 1_556 no
H69A C62 2.4900 . no
H69A C63 2.8600 . no
H69A H32A 2.2700 1_556 no
H69A C62 2.4300 . no
H69A C63 2.8100 . no
H69A C67 3.0700 . no
H69B H68B 2.5000 . no
H69B H68C 2.3600 . no
H69B C68 2.6300 . no
H69C C68 3.0200 . no
H69C H68B 2.4300 . no
H69C F1 2.8400 4_555 no
H69C O1 2.5700 4_555 no
H69C C27 2.9800 1_556 no

loop_
_geom_hbond_atom_site_label_D
_geom_hbond_atom_site_label_H
_geom_hbond_atom_site_label_A
_geom_hbond_distance_DH
_geom_hbond_distance_HA
_geom_hbond_distance_DA
_geom_hbond_angle_DHA
_geom_hbond_site_symmetry_A
_geom_hbond_publ_flag
C29 H29A F2 1.0000 2.4800 3.1099 120.00 2_655 yes
C32 H32C O3 1.0800 2.3600 3.0846 123.00 4_454 yes
C33 H33B O3 1.0800 2.4000 3.0088 114.00 4_454 yes
C57 H57 O1 1.0000 2.4900 3.2322 131.00 . yes
C68 H68B O1 1.0800 2.2300 3.3090 177.00 4_555 yes
C69 H69C O1 1.0800 2.5700 3.4790 141.00 4_555 yes

loop_
_geom_torsion_atom_site_label_1
_geom_torsion_atom_site_label_2
_geom_torsion_atom_site_label_3
_geom_torsion_atom_site_label_4
_geom_torsion
_geom_torsion_publ_flag
N24 Pt1 N13 C14 177.35 no
C2 Pt1 N13 C14 -0.97 no
N24 Pt1 N13 C22 -5.55 no
C2 Pt1 N13 C22 176.13 no
N13 Pt1 N24 C25 176.39 no
C13 Pt1 N24 C25 -0.66 no
N13 Pt1 N24 C23 3.93 no
C13 Pt1 N24 C23 -173.13 no
N24 Pt1 C13 C12 102.98 no
C2 Pt1 C13 C12 -78.29 no
N13 Pt1 C2 C7 74.63 no
N24 Pt1 C13 Ag1 -146.02 no
C2 Pt1 C13 Ag1 32.70 no
N24 Pt1 C13 C8 -66.96 no
C2 Pt1 C13 C8 111.76 no
C13 Pt1 C2 Ag1 -30.73 no
N13 Pt1 C2 C3 -96.83 no
C13 Pt1 C2 C3 80.49 no
C13 Pt1 C2 C7 -108.04 no
N13 Pt1 C2 Ag1 151.94 no
C48 Pt41 C42 C47 77.42 no
N54 Pt41 C42 C47 -101.96 no
N65 Pt41 N54 C54 174.41 no
C42 Pt41 N54 C54 -5.69 no
N65 Pt41 N54 C60 -0.24 no
C42 Pt41 C48 C49 -76.07 no
N65 Pt41 C48 C53 -64.48 no
C42 Pt41 N54 C60 179.67 no
C48 Pt41 C42 C43 -111.73 no
N54 Pt41 N65 C62 177.79 no
C48 Pt41 N65 C62 -1.60 no
N54 Pt41 N65 C61 1.00 no
C48 Pt41 N65 C61 -178.39 no
N54 Pt41 C42 Ag1 151.48 no
C42 Pt41 C48 C53 115.70 no
N54 Pt41 C42 C43 68.89 no
C42 Pt41 C48 Ag1 31.64 no
N65 Pt41 C48 C49 103.75 no
N65 Pt41 C48 Ag1 -148.53 no
C48 Pt41 C42 Ag1 -29.14 no
C53 Ag1 C8 C13 -84.91 no
C42 Ag1 C13 C8 -21.47 no
C48 Ag1 C8 C13 -124.35 no
C42 Ag1 C2 Pt1 -100.05 no
C48 Ag1 C2 Pt1 160.40 no
C48 Ag1 C13 C8 81.44 no
C53 Ag1 C13 C8 122.12 no
C2 Ag1 C13 C12 95.09 no
C42 Ag1 C2 C3 135.84 no
C8 Ag1 C13 C12 -114.63 no
C42 Ag1 C8 C13 163.50 no
C48 Ag1 C13 Pt1 -154.68 no
C53 Ag1 C2 Pt1 150.48 no
C8 Ag1 C2 C3 -113.18 no
C13 Ag1 C2 C3 -97.71 no
C2 Ag1 C48 C49 -129.68 no
C8 Ag1 C48 C49 13.19 no
C13 Ag1 C48 C49 -26.00 no
C42 Ag1 C48 C49 101.43 no
C53 Ag1 C13 Pt1 -114.00 no
C2 Ag1 C13 C8 -150.27 no
C53 Ag1 C48 Pt41 121.93 no
C48 Ag1 C8 C9 -5.00 no
C53 Ag1 C8 C9 34.44 no
C2 Ag1 C8 C13 28.08 no
C13 Ag1 C2 Pt1 26.41 no
C8 Ag1 C48 Pt41 -113.71 no
C13 Ag1 C48 Pt41 -152.90 no
C42 Ag1 C48 Pt41 -25.47 no
C42 Ag1 C53 C52 149.64 no
C48 Ag1 C53 C52 118.95 no
C48 Ag1 C42 Pt41 25.06 no
C53 Ag1 C42 Pt41 8.16 no
C2 Ag1 C42 C43 20.16 no
C53 Ag1 C48 C49 -111.17 no
C2 Ag1 C48 C53 -18.52 no
C8 Ag1 C48 C53 124.35 no
C42 Ag1 C8 C9 -77.15 no
C53 Ag1 C2 C7 -86.32 no
C8 Ag1 C13 Pt1 123.88 no
C42 Ag1 C13 Pt1 102.41 no
C53 Ag1 C42 C47 -115.34 no
C8 Ag1 C2 Pt1 10.94 no
C13 Ag1 C53 C52 -3.09 no
C8 Ag1 C53 C52 37.33 no
C2 Ag1 C42 Pt41 -102.10 no
C8 Ag1 C42 Pt41 147.45 no
C13 Ag1 C42 Pt41 158.85 no
C2 Ag1 C13 Pt1 -26.40 no
C8 Ag1 C42 C43 -90.29 no
C48 Ag1 C2 C3 36.28 no
C42 Ag1 C13 C12 -136.10 no
C2 Ag1 C8 C9 147.43 no
C13 Ag1 C8 C9 119.35 no
C42 Ag1 C48 C53 -147.40 no
C42 Ag1 C2 C7 23.15 no
C2 Ag1 C48 Pt41 103.42 no
C48 Ag1 C42 C47 -98.44 no
C2 Ag1 C53 C52 -75.19 no
C53 Ag1 C2 C3 26.36 no
C8 Ag1 C2 C7 134.14 no
C13 Ag1 C2 C7 149.61 no
C48 Ag1 C13 C12 -33.19 no
C48 Ag1 C2 C7 -76.41 no
C13 Ag1 C42 C47 35.34 no
C42 Ag1 C53 C48 30.69 no
C8 Ag1 C42 C47 23.95 no
C53 Ag1 C13 C12 7.49 no
C13 Ag1 C42 C43 -78.89 no
C13 Ag1 C53 C48 -122.04 no
C13 Ag1 C48 C53 85.17 no
C8 Ag1 C53 C48 -81.62 no
C53 Ag1 C42 C43 130.43 no
C2 Ag1 C42 C47 134.39 no
C48 Ag1 C42 C43 147.33 no
C2 Ag1 C53 C48 165.86 no
O3 S1 C70 F1 -172.59 no
O3 S1 C70 F2 69.50 no
O2 S1 C70 F1 66.52 no
O1 S1 C70 F1 -56.71 no
O3 S1 C70 F3 -53.82 no
O2 S1 C70 F3 -174.71 no
O1 S1 C70 F2 -174.61 no
O2 S1 C70 F2 -51.38 no
O1 S1 C70 F3 62.06 no
Pt1 N13 C22 C23 6.10 no
C14 N13 C22 C23 -176.82 no
Pt1 N13 C14 C19 -96.74 no
C14 N13 C22 C33 -3.99 no
C22 N13 C14 C15 -95.29 no
C22 N13 C14 C19 86.27 no
Pt1 N13 C22 C33 178.92 no
Pt1 N13 C14 C15 81.70 no
C23 N24 C25 C30 87.54 no
Pt1 N24 C23 C32 176.47 no
C25 N24 C23 C22 -175.28 no
Pt1 N24 C25 C26 86.84 no
Pt1 N24 C25 C30 -84.82 no
C23 N24 C25 C26 -100.80 no
C25 N24 C23 C32 3.31 no
Pt1 N24 C23 C22 -2.12 no
C60 N54 C54 C59 -106.64 no
C54 N54 C60 C61 -175.27 no
Pt41 N54 C60 C61 -0.40 no
C54 N54 C60 C68 4.35 no
Pt41 N54 C54 C55 -95.73 no
Pt41 N54 C54 C59 78.69 no
C60 N54 C54 C55 78.94 no
Pt41 N54 C60 C68 179.23 no
Pt41 N65 C61 C60 -1.54 no
C62 N65 C61 C69 1.04 no
Pt41 N65 C61 C69 177.89 no
Pt41 N65 C62 C63 93.23 no
C61 N65 C62 C63 -90.10 no
Pt41 N65 C62 C67 -79.45 no
C61 N65 C62 C67 97.21 no
C62 N65 C61 C60 -178.39 no
C30 C25 C26 Cl31 -178.03 no
N24 C25 C26 Cl31 10.44 no
C26 C25 C30 C29 0.00 no
N24 C25 C26 C27 -171.53 no
C30 C25 C26 C27 0.00 no
N24 C25 C30 Cl32 -12.41 no
N24 C25 C30 C29 171.74 no
C26 C25 C30 Cl32 175.86 no
Pt1 C2 C3 C4 170.95 no
Ag1 C2 C7 C6 103.01 no
Ag1 C2 C3 C4 -87.86 no
C3 C2 C7 C6 -2.37 no
C7 C2 C3 C4 -1.13 no
Pt1 C2 C7 C6 -174.45 no
C25 C26 C27 C28 0.00 no
Cl31 C26 C27 C28 177.80 no
C2 C3 C4 C5 3.62 no
C26 C27 C28 C29 0.02 no
C3 C4 C5 C6 -2.71 no
C27 C28 C29 C30 0.00 no
C4 C5 C6 C7 -0.65 no
C28 C29 C30 Cl32 -175.72 no
C28 C29 C30 C25 0.00 no
C5 C6 C7 C2 3.34 no
C67 C62 C63 C64 0.02 no
N65 C62 C67 Cl72 -8.42 no
N65 C62 C63 Cl73 3.80 no
N65 C62 C67 C66 172.72 no
C63 C62 C67 Cl72 178.87 no
C67 C62 C63 Cl73 176.43 no
N65 C62 C63 C64 -172.62 no
C63 C62 C67 C66 0.00 no
C13 C8 C9 C10 -1.28 no
Ag1 C8 C13 C12 103.28 no
C9 C8 C13 C12 -1.26 no
C9 C8 C13 Pt1 168.91 no
Ag1 C8 C9 C10 -80.72 no
Ag1 C8 C13 Pt1 -86.56 no
C9 C8 C13 Ag1 -104.54 no
C62 C63 C64 C65 0.00 no
Cl73 C63 C64 C65 -176.45 no
C8 C9 C10 C11 0.98 no
C63 C64 C65 C66 0.00 no
C9 C10 C11 C12 1.93 no
C64 C65 C66 C67 0.00 no
C10 C11 C12 C13 -4.53 no
C65 C66 C67 Cl72 -178.97 no
C65 C66 C67 C62 0.00 no
C11 C12 C13 Pt1 -166.65 no
C11 C12 C13 C8 4.02 no
C11 C12 C13 Ag1 89.94 no
C19 C14 C15 Cl21 -177.79 no
N13 C14 C15 C16 -178.38 no
C15 C14 C19 C18 1.69 no
N13 C14 C15 Cl21 3.71 no
C19 C14 C15 C16 0.12 no
N13 C14 C19 Cl20 0.29 no
N13 C14 C19 C18 -179.77 no
C15 C14 C19 Cl20 -178.25 no
Cl21 C15 C16 C17 177.91 no
C14 C15 C16 C17 -0.03 no
C15 C16 C17 C18 -2.06 no
C16 C17 C18 C19 3.84 no
C17 C18 C19 Cl20 176.27 no
C17 C18 C19 C14 -3.67 no
N13 C22 C23 C32 178.74 no
N13 C22 C23 N24 -2.56 no
C33 C22 C23 C32 5.44 no
C33 C22 C23 N24 -175.85 no
C47 C42 C43 C44 -2.06 no
Pt41 C42 C43 C44 -173.57 no
Ag1 C42 C43 C44 101.31 no
Ag1 C42 C47 C46 -91.06 no
C43 C42 C47 C46 -0.66 no
Pt41 C42 C47 C46 170.79 no
C42 C43 C44 C45 3.61 no
C43 C44 C45 C46 -2.16 no
C44 C45 C46 C47 -0.65 no
C45 C46 C47 C42 2.07 no
Ag1 C48 C49 C50 88.14 no
C53 C48 C49 C50 1.62 no
Pt41 C48 C49 C50 -167.65 no
C49 C48 C53 C52 0.02 no
Pt41 C48 C53 Ag1 -90.85 no
Ag1 C48 C53 C52 -99.56 no
C49 C48 C53 Ag1 99.58 no
Pt41 C48 C53 C52 169.59 no
C48 C49 C50 C51 -1.49 no
C49 C50 C51 C52 -0.44 no
C50 C51 C52 C53 2.04 no
C51 C52 C53 C48 -1.86 no
C51 C52 C53 Ag1 -75.51 no
N54 C54 C59 C58 -174.61 no
C59 C54 C55 Cl62 -177.15 no
C55 C54 C59 Cl61 179.72 no
N54 C54 C59 Cl61 5.07 no
N54 C54 C55 Cl62 -2.66 no
C59 C54 C55 C56 2.19 no
C55 C54 C59 C58 0.04 no
N54 C54 C55 C56 176.67 no
Cl62 C55 C56 C57 176.70 no
C54 C55 C56 C57 -2.64 no
C55 C56 C57 C58 0.82 no
C56 C57 C58 C59 1.27 no
C57 C58 C59 C54 -1.73 no
C57 C58 C59 Cl61 178.58 no
C68 C60 C61 N65 -178.36 no
C68 C60 C61 C69 2.13 no
N54 C60 C61 N65 1.29 no
N54 C60 C61 C69 -178.22 no
